data_7051440
_journal_name_full 'New Journal of Chemistry'
_journal_paper_doi 10.1039/a902177i
_journal_year 1999
_chemical_formula_moiety 'C22 H32 Cl2 N2 O2 Zn '
_chemical_formula_sum 'C22 H32 Cl2 N2 O2 Zn'
_chemical_formula_weight 492.79
_space_group_IT_number 5
_symmetry_cell_setting monoclinic
_symmetry_space_group_name_Hall 'C 2y'
_symmetry_space_group_name_H-M 'C 1 2 1'
_cell_angle_alpha 90
_cell_angle_beta 105.45(1)
_cell_angle_gamma 90
_cell_formula_units_Z 2
_cell_length_a 14.646(2)
_cell_length_b 8.597(2)
_cell_length_c 10.128(2)
_cell_measurement_temperature 298.2
_cell_volume 1229.2(4)
_diffrn_ambient_temperature 298.2
_exptl_crystal_density_diffrn 1.331
_refine_ls_R_factor_obs 0.0505
_refine_ls_wR_factor_obs 0.0508
_cod_depositor_comments
;
The following automatic conversions were performed:

'_atom_site_thermal_displace_type' tag value 'Uij' was replaced with
'Uani' value 61 time.

Automatic conversion script
Id: cif_fix_values 1646 2011-03-28 12:23:43Z adriana 

    Replacing duplicated symmetry operators
        '  +x,  +y,  +z'
        '  -x,  +y,  -z'
    with
        -x+1/2,y+1/2,-z
        x+1/2,y+1/2,z
    in order to present full group of symmetry space group 'C 1 2 1'.

    Andrius Merkys
    2014-07-14

;
_cod_original_sg_symbol_H-M 'C 2'
_cod_original_formula_sum 'C22 H32 Cl2 N2 O2 Zn '
_cod_database_code 7051440

loop_
_symmetry_equiv_pos_as_xyz
'  +x,  +y,  +z'
'  -x,  +y,  -z'
-x+1/2,y+1/2,-z
x+1/2,y+1/2,z

loop_
_atom_site_aniso_label
_atom_site_aniso_U_11
_atom_site_aniso_U_22
_atom_site_aniso_U_33
_atom_site_aniso_U_12
_atom_site_aniso_U_13
_atom_site_aniso_U_23
Zn(1) 0.0741(5) 0.0306(3) 0.0649(4) 0.0000 -0.0257(4) 0.0000
Cl(1) 0.116(1) 0.156(2) 0.164(2) 0.086(1) -0.051(1) -0.116(2)
O(1) 0.048(1) 0.076(2) 0.035(1) -0.006(2) 0.007(1) -0.020(2)
N(1) 0.046(2) 0.023(2) 0.027(2) 0.000(1) 0.014(1) -0.008(1)
C(1) 0.042(2) 0.030(2) 0.034(2) 0.004(2) 0.008(2) -0.005(1)
C(2) 0.055(3) 0.033(2) 0.047(2) 0.006(2) 0.017(2) 0.003(2)
C(3) 0.060(3) 0.054(2) 0.047(2) 0.022(2) 0.012(2) 0.016(2)
C(4) 0.060(3) 0.059(2) 0.030(2) 0.015(2) 0.005(2) 0.008(2)
C(5) 0.041(2) 0.045(2) 0.029(2) 0.002(2) 0.011(1) -0.005(2)
C(6) 0.043(2) 0.041(2) 0.033(1) 0.011(2) 0.001(2) -0.002(2)
C(7) 0.056(2) 0.093(4) 0.058(2) -0.007(4) 0.025(2) -0.024(3)
C(8) 0.044(2) 0.066(2) 0.048(2) 0.002(2) 0.016(2) -0.010(2)
C(9) 0.052(2) 0.103(5) 0.043(2) -0.001(3) 0.020(2) 0.003(3)
C(10) 0.041(3) 0.120(5) 0.054(3) 0.008(3) 0.006(2) 0.007(3)
C(11) 0.081(4) 0.070(3) 0.114(4) -0.022(3) 0.044(3) -0.020(4)
Cl(1*) 0.116(1) 0.156(2) 0.164(2) -0.086(1) -0.051(1) 0.116(2)
N(1*) 0.046(2) 0.023(2) 0.027(2) 0.000(1) 0.014(1) 0.008(1)
C(1*) 0.042(2) 0.030(2) 0.034(2) -0.004(2) 0.008(2) 0.005(1)
C(5*) 0.041(2) 0.045(2) 0.029(2) -0.002(2) 0.011(1) 0.005(2)
C(2*) 0.055(3) 0.033(2) 0.047(2) -0.006(2) 0.017(2) -0.003(2)
C(4*) 0.060(3) 0.059(2) 0.030(2) -0.015(2) 0.005(2) -0.008(2)
C(6*) 0.043(2) 0.041(2) 0.033(1) -0.011(2) 0.001(2) 0.002(2)
C(3*) 0.060(3) 0.054(2) 0.047(2) -0.022(2) 0.012(2) -0.016(2)
O(1*) 0.048(1) 0.076(2) 0.035(1) 0.006(2) 0.007(1) 0.020(2)
C(8*) 0.044(2) 0.066(2) 0.048(2) -0.002(2) 0.016(2) 0.010(2)
C(7*) 0.056(2) 0.093(4) 0.058(2) 0.007(4) 0.025(2) 0.024(3)
C(9*) 0.052(2) 0.103(5) 0.043(2) 0.001(3) 0.020(2) -0.003(3)
C(10*) 0.041(3) 0.120(5) 0.054(3) -0.008(3) 0.006(2) -0.007(3)
C(11*) 0.081(4) 0.070(3) 0.114(4) 0.022(3) 0.044(3) 0.020(4)

loop_
_atom_site_label
_atom_site_fract_x
_atom_site_fract_y
_atom_site_fract_z
_atom_site_U_iso_or_equiv
_atom_site_thermal_displace_type
_atom_site_calc_flag
_atom_site_calc_attached_atom
Zn(1) 0.0000 -0.0148 0.0000 0.0650(2) Uani ? ?
Cl(1) 0.0639(1) -0.1520(2) -0.1341(2) 0.1622(8) Uani ? ?
O(1) -0.1953(2) -0.0171(5) -0.4206(2) 0.0539(7) Uani ? ?
N(1) -0.0752(2) 0.1677(4) -0.1123(3) 0.0310(9) Uani ? ?
C(1) -0.0367(3) 0.3072(4) -0.0658(3) 0.0357(10) Uani ? ?
C(2) -0.0660(3) 0.4424(4) -0.1399(4) 0.044(1) Uani ? ?
C(3) -0.1360(3) 0.4314(5) -0.2630(4) 0.054(1) Uani ? ?
C(4) -0.1730(3) 0.2902(5) -0.3092(4) 0.051(1) Uani ? ?
C(5) -0.1438(3) 0.1578(5) -0.2318(4) 0.0380(10) Uani ? ?
C(6) -0.1853(2) 0.0014(6) -0.2760(3) 0.0410(9) Uani ? ?
C(7) -0.1068(3) -0.0337(8) -0.4547(4) 0.067(1) Uani ? ?
C(8) -0.2836(3) -0.0331(7) -0.2506(4) 0.052(1) Uani ? ?
C(9) -0.2803(3) 0.0121(8) -0.1027(3) 0.064(2) Uani ? ?
C(10) -0.3630(3) 0.0573(7) -0.3491(4) 0.073(2) Uani ? ?
C(11) -0.3010(4) -0.2127(6) -0.2688(6) 0.085(2) Uani ? ?
H(1) -0.0385 0.5395 -0.1062 0.0552 Uani ? ?
H(2) -0.1574 0.5215 -0.3153 0.0670 Uani ? ?
H(3) -0.2199 0.2820 -0.3940 0.0597 Uani ? ?
H(4) -0.1418 -0.0755 -0.2294 0.0490 Uani ? ?
H(5) -0.1183 -0.0427 -0.5513 0.0822 Uani ? ?
H(6) -0.0755 -0.1249 -0.4122 0.0822 Uani ? ?
H(7) -0.0683 0.0544 -0.4235 0.0822 Uani ? ?
H(8) -0.2655 0.1199 -0.0894 0.0767 Uani ? ?
H(9) -0.2333 -0.0472 -0.0406 0.0767 Uani ? ?
H(10) -0.3404 -0.0069 -0.0867 0.0767 Uani ? ?
H(11) -0.3522 0.1659 -0.3350 0.0890 Uani ? ?
H(12) -0.4221 0.0307 -0.3334 0.0890 Uani ? ?
H(13) -0.3641 0.0324 -0.4412 0.0890 Uani ? ?
H(14) -0.3613 -0.2365 -0.2548 0.1001 Uani ? ?
H(15) -0.2531 -0.2669 -0.2052 0.1001 Uani ? ?
H(16) -0.3011 -0.2413 -0.3597 0.1001 Uani ? ?
Cl(1*) -0.0639(1) -0.1520(2) 0.1341(2) 0.1622(8) Uani ? ?
N(1*) 0.0752(2) 0.1677(4) 0.1123(3) 0.0310(9) Uani ? ?
C(1*) 0.0367(3) 0.3072(4) 0.0658(3) 0.0357(10) Uani ? ?
C(5*) 0.1438(3) 0.1578(5) 0.2319(4) 0.0380(10) Uani ? ?
C(2*) 0.0660(3) 0.4424(4) 0.1399(4) 0.044(1) Uani ? ?
C(4*) 0.1730(3) 0.2902(5) 0.3092(4) 0.051(1) Uani ? ?
C(6*) 0.1853(2) 0.0014(6) 0.2760(3) 0.0410(9) Uani ? ?
C(3*) 0.1360(3) 0.4314(5) 0.2630(4) 0.054(1) Uani ? ?
H(1*) 0.0385 0.5395 0.1062 0.0552 Uani ? ?
H(3*) 0.2199 0.2820 0.3940 0.0597 Uani ? ?
O(1*) 0.1953(2) -0.0171(5) 0.4206(2) 0.0539(7) Uani ? ?
C(8*) 0.2836(3) -0.0331(7) 0.2506(4) 0.052(1) Uani ? ?
H(4*) 0.1418 -0.0755 0.2294 0.0490 Uani ? ?
H(2*) 0.1574 0.5215 0.3153 0.0670 Uani ? ?
C(7*) 0.1068(3) -0.0337(8) 0.4547(4) 0.067(1) Uani ? ?
C(9*) 0.2803(3) 0.0121(8) 0.1027(3) 0.064(2) Uani ? ?
C(10*) 0.3630(3) 0.0573(7) 0.3491(4) 0.073(2) Uani ? ?
C(11*) 0.3010(4) -0.2127(6) 0.2688(6) 0.085(2) Uani ? ?
H(5*) 0.1183 -0.0427 0.5513 0.0822 Uani ? ?
H(6*) 0.0755 -0.1249 0.4122 0.0822 Uani ? ?
H(7*) 0.0683 0.0544 0.4235 0.0822 Uani ? ?
H(8*) 0.2655 0.1199 0.0894 0.0767 Uani ? ?
H(9*) 0.2333 -0.0472 0.0407 0.0767 Uani ? ?
H(10*) 0.3404 -0.0069 0.0867 0.0767 Uani ? ?
H(11*) 0.3522 0.1659 0.3350 0.0890 Uani ? ?
H(12*) 0.4221 0.0307 0.3334 0.0890 Uani ? ?
H(13*) 0.3641 0.0324 0.4412 0.0890 Uani ? ?
H(14*) 0.3613 -0.2365 0.2548 0.1001 Uani ? ?
H(15*) 0.2531 -0.2669 0.2052 0.1001 Uani ? ?
H(16*) 0.3011 -0.2413 0.3597 0.1001 Uani ? ?
